data_7154707
loop_
_publ_author_name
'Ma, Wenliang'
'Wang, Chunquan'
'Li, Juntong'
'Zhang, Kun'
'Lu, Yu-Jing'
'Huo, Yanping'
'Zeng, Huaqiang'

_publ_section_title
;
 The Dynamics, energetics and selectivity of water chain-containing
 aquapores created by the self-assembly of aquafoldamer molecules.
;
_journal_issue 43
_journal_name_full 'Organic &amp; biomolecular chemistry'
_journal_page_first 10613
_journal_page_last 10619
_journal_paper_doi 10.1039/c5ob01732g
_journal_volume 13
_journal_year 2015
_chemical_formula_sum 'C40 H35 Cl N10 O8.5'
_chemical_formula_weight 827.23
_chemical_name_systematic 2-MeOH
_space_group_IT_number 14
_symmetry_cell_setting monoclinic
_symmetry_space_group_name_Hall '-P 2ybc'
_symmetry_space_group_name_H-M 'P 1 21/c 1'
_atom_sites_solution_hydrogens geom
_atom_sites_solution_primary direct
_atom_sites_solution_secondary difmap
_audit_creation_method SHELXL-97
_audit_update_record
;
2015-08-17 deposited with the CCDC.
2015-09-10 downloaded from the CCDC.
;
_cell_angle_alpha 90.00
_cell_angle_beta 96.946(2)
_cell_angle_gamma 90.00
_cell_formula_units_Z 4
_cell_length_a 13.5456(13)
_cell_length_b 10.4106(10)
_cell_length_c 27.394(3)
_cell_measurement_reflns_used 988
_cell_measurement_temperature 100(2)
_cell_measurement_theta_max 22.19
_cell_measurement_theta_min 2.46
_cell_volume 3834.7(7)
_computing_cell_refinement 'Bruker SMART'
_computing_data_collection 'Bruker SMART'
_computing_data_reduction 'Bruker SAINT'
_computing_molecular_graphics 'Bruker SHELXTL'
_computing_publication_material 'Bruker SHELXTL'
_computing_structure_refinement 'SHELXL-97 (Sheldrick, 1997)'
_computing_structure_solution 'SHELXS-97 (Sheldrick, 1990)'
_diffrn_ambient_temperature 100(2)
_diffrn_measured_fraction_theta_full 1.000
_diffrn_measured_fraction_theta_max 1.000
_diffrn_measurement_device_type 'CCD area detector'
_diffrn_measurement_method 'phi and omega scans'
_diffrn_radiation_monochromator graphite
_diffrn_radiation_source 'fine-focus sealed tube'
_diffrn_radiation_type MoK\a
_diffrn_radiation_wavelength 0.71073
_diffrn_reflns_av_R_equivalents 0.0636
_diffrn_reflns_av_sigmaI/netI 0.0442
_diffrn_reflns_limit_h_max 16
_diffrn_reflns_limit_h_min -16
_diffrn_reflns_limit_k_max 12
_diffrn_reflns_limit_k_min -12
_diffrn_reflns_limit_l_max 33
_diffrn_reflns_limit_l_min -33
_diffrn_reflns_number 44183
_diffrn_reflns_theta_full 26.00
_diffrn_reflns_theta_max 26.00
_diffrn_reflns_theta_min 2.00
_exptl_absorpt_coefficient_mu 0.170
_exptl_absorpt_correction_T_max 0.9832
_exptl_absorpt_correction_T_min 0.8901
_exptl_absorpt_correction_type multi-scan
_exptl_absorpt_process_details 'Sadabs, (Sheldrick 2001)'
_exptl_crystal_colour COLOURLESS
_exptl_crystal_density_diffrn 1.433
_exptl_crystal_density_meas ?
_exptl_crystal_density_method 'not measured'
_exptl_crystal_description ROD
_exptl_crystal_F_000 1720
_exptl_crystal_size_max 0.70
_exptl_crystal_size_mid 0.12
_exptl_crystal_size_min 0.10
_refine_diff_density_max 1.600
_refine_diff_density_min -0.490
_refine_diff_density_rms 0.095
_refine_ls_extinction_method none
_refine_ls_goodness_of_fit_ref 1.087
_refine_ls_hydrogen_treatment mixed
_refine_ls_matrix_type full
_refine_ls_number_parameters 583
_refine_ls_number_reflns 7521
_refine_ls_number_restraints 50
_refine_ls_restrained_S_all 1.110
_refine_ls_R_factor_all 0.1096
_refine_ls_R_factor_gt 0.0893
_refine_ls_shift/su_max 0.000
_refine_ls_shift/su_mean 0.000
_refine_ls_structure_factor_coef Fsqd
_refine_ls_weighting_details 'calc w=1/[\s^2^(Fo^2^)+(0.1175P)^2^+8.2014P] where P=(Fo^2^+2Fc^2^)/3'
_refine_ls_weighting_scheme calc
_refine_ls_wR_factor_gt 0.2289
_refine_ls_wR_factor_ref 0.2431
_reflns_number_gt 5891
_reflns_number_total 7521
_reflns_threshold_expression >2sigma(I)
_cod_data_source_file c5ob01732g1.cif
_cod_data_source_block b317
_cod_depositor_comments
;
The following automatic conversions were performed:

'_symmetry_cell_setting' value 'Monoclinic' changed to 'monoclinic'
according to
/usr/data/users/saulius/crontab/automatic-downloads/rss-feeds/RSC/lib/dictionaries/cif_core.dic
dictionary named 'cif_core.dic' version 2.4.2 from 2011-04-26.

'_exptl_absorpt_correction_type' value 'Multi-scan' changed to
'multi-scan' according to
/usr/data/users/saulius/crontab/automatic-downloads/rss-feeds/RSC/lib/dictionaries/cif_core.dic
dictionary named 'cif_core.dic' version 2.4.2 from 2011-04-26.

'_exptl_crystal_density_meas' value 'Not Measured' was changed to '?'
- the value is perceived as not measured.

Automatic conversion script
Id: cif_fix_values 3271 2015-04-21 07:52:19Z andrius 

 Adding full bibliography for 7154707--7154711.cif.
;
_cod_original_cell_volume 3834.7(6)
_cod_original_sg_symbol_H-M P2(1)/c
_cod_original_formula_sum 'C40 H35 Cl N10 O8.50'
_cod_database_code 7154707

loop_
_symmetry_equiv_pos_as_xyz
'x, y, z'
'-x, y+1/2, -z+1/2'
'-x, -y, -z'
'x, -y-1/2, z-1/2'

loop_
_atom_site_label
_atom_site_type_symbol
_atom_site_fract_x
_atom_site_fract_y
_atom_site_fract_z
_atom_site_U_iso_or_equiv
_atom_site_adp_type
_atom_site_occupancy
_atom_site_symmetry_multiplicity
_atom_site_calc_flag
_atom_site_refinement_flags
_atom_site_disorder_assembly
_atom_site_disorder_group
O1 O 0.36672(18) 1.0056(3) 0.22018(10) 0.0391(7) Uani 1 1 d . . .
O2 O 0.11928(19) 0.9183(3) 0.44824(9) 0.0336(6) Uani 1 1 d . . .
O3 O -0.40655(18) 0.8643(3) 0.32130(9) 0.0338(6) Uani 1 1 d . . .
O4 O -0.25925(19) 0.7792(3) 0.06440(9) 0.0344(6) Uani 1 1 d . . .
O5 O 0.29559(18) 0.7157(2) 0.13827(9) 0.0293(6) Uani 1 1 d . . .
O6 O 0.1285(2) 0.6224(3) 0.36463(10) 0.0415(7) Uani 1 1 d . . .
O7 O 0.2780(2) 0.6148(3) 0.40939(9) 0.0349(6) Uani 1 1 d . . .
N1 N 0.2178(2) 1.0114(3) 0.25032(10) 0.0229(6) Uani 1 1 d D . .
H1N H 0.1514(13) 1.023(4) 0.2467(7) 0.028 Uiso 1 1 d D . .
N2 N 0.1742(2) 0.9739(3) 0.32680(10) 0.0220(6) Uani 1 1 d . . .
N3 N 0.0188(2) 0.9404(3) 0.37537(10) 0.0231(6) Uani 1 1 d D . .
H3N H 0.024(3) 0.945(4) 0.3428(7) 0.028 Uiso 1 1 d D . .
N4 N -0.1462(2) 0.9046(3) 0.35140(10) 0.0227(6) Uani 1 1 d . . .
N5 N -0.2777(2) 0.8523(3) 0.27425(10) 0.0245(6) Uani 1 1 d D . .
H5N H -0.2116(14) 0.861(4) 0.2760(14) 0.029 Uiso 1 1 d D . .
N6 N -0.2624(2) 0.8177(3) 0.19294(10) 0.0225(6) Uani 1 1 d . . .
N7 N -0.1334(2) 0.7771(3) 0.12837(10) 0.0242(6) Uani 1 1 d D . .
H7N H -0.126(3) 0.780(4) 0.1612(7) 0.029 Uiso 1 1 d D . .
N8 N 0.0347(2) 0.7479(3) 0.13553(10) 0.0212(6) Uani 1 1 d . . .
N9 N 0.1931(2) 0.6946(3) 0.19860(10) 0.0226(6) Uani 1 1 d D . .
H9N H 0.1285(14) 0.699(4) 0.2013(14) 0.027 Uiso 1 1 d D . .
N10 N 0.2160(2) 0.6570(3) 0.28119(10) 0.0219(6) Uani 1 1 d . . .
C1 C 0.2258(3) 1.0395(3) 0.16187(13) 0.0243(7) Uani 1 1 d . . .
C2 C 0.2872(3) 1.0469(4) 0.12465(14) 0.0313(8) Uani 1 1 d . . .
H2 H 0.3572 1.0398 0.1325 0.038 Uiso 1 1 calc R . .
C3 C 0.2465(3) 1.0644(4) 0.07629(14) 0.0375(9) Uani 1 1 d . . .
H3 H 0.2887 1.0694 0.0511 0.045 Uiso 1 1 calc R . .
C4 C 0.1454(3) 1.0747(4) 0.06467(13) 0.0332(9) Uani 1 1 d . . .
H4 H 0.1178 1.0858 0.0314 0.040 Uiso 1 1 calc R . .
C5 C 0.0836(3) 1.0688(4) 0.10143(13) 0.0323(9) Uani 1 1 d . . .
H5 H 0.0137 1.0775 0.0934 0.039 Uiso 1 1 calc R . .
C6 C 0.1235(3) 1.0504(3) 0.14973(12) 0.0253(7) Uani 1 1 d . . .
H6 H 0.0808 1.0452 0.1748 0.030 Uiso 1 1 calc R . .
C7 C 0.2764(2) 1.0179(3) 0.21289(13) 0.0255(8) Uani 1 1 d . . .
C8 C 0.2488(2) 0.9882(3) 0.30029(12) 0.0218(7) Uani 1 1 d . . .
C9 C 0.3488(3) 0.9820(3) 0.32087(13) 0.0289(8) Uani 1 1 d . . .
H9 H 0.4012 0.9925 0.3011 0.035 Uiso 1 1 calc R . .
C10 C 0.3686(3) 0.9602(4) 0.37067(14) 0.0326(9) Uani 1 1 d . . .
H10 H 0.4355 0.9545 0.3856 0.039 Uiso 1 1 calc R . .
C11 C 0.2912(3) 0.9465(3) 0.39894(13) 0.0286(8) Uani 1 1 d . . .
H11 H 0.3037 0.9328 0.4334 0.034 Uiso 1 1 calc R . .
C12 C 0.1948(3) 0.9534(3) 0.37533(12) 0.0252(8) Uani 1 1 d . . .
C13 C 0.1080(3) 0.9360(3) 0.40383(12) 0.0242(7) Uani 1 1 d . . .
C14 C -0.0767(3) 0.9235(3) 0.38937(12) 0.0233(7) Uani 1 1 d . . .
C15 C -0.0977(3) 0.9290(3) 0.43799(13) 0.0289(8) Uani 1 1 d . . .
H15 H -0.0462 0.9412 0.4644 0.035 Uiso 1 1 calc R . .
C16 C -0.1951(3) 0.9161(4) 0.44656(13) 0.0343(9) Uani 1 1 d . . .
H16 H -0.2119 0.9205 0.4792 0.041 Uiso 1 1 calc R . .
C17 C -0.2691(3) 0.8967(4) 0.40744(14) 0.0307(8) Uani 1 1 d . . .
H17 H -0.3368 0.8879 0.4127 0.037 Uiso 1 1 calc R . .
C18 C -0.2408(3) 0.8906(3) 0.36064(13) 0.0254(8) Uani 1 1 d . . .
C19 C -0.3178(3) 0.8686(3) 0.31745(13) 0.0271(8) Uani 1 1 d . . .
C20 C -0.3249(2) 0.8355(3) 0.22635(12) 0.0245(7) Uani 1 1 d . . .
C21 C -0.4282(3) 0.8384(3) 0.21449(14) 0.0294(8) Uani 1 1 d . . .
H21 H -0.4709 0.8493 0.2392 0.035 Uiso 1 1 calc R . .
C22 C -0.4662(3) 0.8250(4) 0.16569(15) 0.0331(9) Uani 1 1 d . . .
H22 H -0.5361 0.8270 0.1564 0.040 Uiso 1 1 calc R . .
C23 C -0.4029(3) 0.8087(4) 0.13041(13) 0.0299(8) Uani 1 1 d . . .
H23 H -0.4279 0.8004 0.0966 0.036 Uiso 1 1 calc R . .
C24 C -0.3014(3) 0.8047(3) 0.14584(13) 0.0251(8) Uani 1 1 d . . .
C25 C -0.2305(3) 0.7860(3) 0.10835(12) 0.0253(8) Uani 1 1 d . . .
C26 C -0.0482(2) 0.7637(3) 0.10467(12) 0.0228(7) Uani 1 1 d . . .
C27 C -0.0496(3) 0.7656(3) 0.05342(12) 0.0270(8) Uani 1 1 d . . .
H27 H -0.1103 0.7724 0.0322 0.032 Uiso 1 1 calc R . .
C28 C 0.0406(3) 0.7572(4) 0.03499(13) 0.0305(8) Uani 1 1 d . . .
H28 H 0.0426 0.7602 0.0005 0.037 Uiso 1 1 calc R . .
C29 C 0.1279(3) 0.7444(3) 0.06619(13) 0.0273(8) Uani 1 1 d . . .
H29 H 0.1905 0.7403 0.0539 0.033 Uiso 1 1 calc R . .
C30 C 0.1205(2) 0.7379(3) 0.11605(12) 0.0223(7) Uani 1 1 d . . .
C31 C 0.2131(2) 0.7157(3) 0.15158(12) 0.0220(7) Uani 1 1 d . . .
C32 C 0.2601(2) 0.6731(3) 0.24049(12) 0.0222(7) Uani 1 1 d . . .
C33 C 0.3638(3) 0.6694(3) 0.24116(13) 0.0262(8) Uani 1 1 d . . .
H33 H 0.3935 0.6787 0.2117 0.031 Uiso 1 1 calc R . .
C34 C 0.4214(3) 0.6519(3) 0.28559(14) 0.0297(8) Uani 1 1 d . . .
H34 H 0.4917 0.6483 0.2870 0.036 Uiso 1 1 calc R . .
C35 C 0.3765(3) 0.6397(3) 0.32828(13) 0.0267(8) Uani 1 1 d . . .
H35 H 0.4150 0.6306 0.3594 0.032 Uiso 1 1 calc R . .
C36 C 0.2738(2) 0.6411(3) 0.32389(12) 0.0232(7) Uani 1 1 d . . .
C37 C 0.2169(3) 0.6247(3) 0.36728(13) 0.0261(8) Uani 1 1 d . . .
C38 C 0.2296(3) 0.6060(4) 0.45337(14) 0.0413(10) Uani 1 1 d . . .
H38A H 0.1898 0.6834 0.4566 0.062 Uiso 1 1 calc R . .
H38B H 0.2800 0.5980 0.4821 0.062 Uiso 1 1 calc R . .
H38C H 0.1862 0.5304 0.4513 0.062 Uiso 1 1 calc R . .
C2X C -0.4802(13) 0.6488(11) 0.0064(8) 0.087(4) Uiso 0.25 1 d PD A -1
H2XA H -0.4185 0.6816 0.0254 0.105 Uiso 0.25 1 calc PR A -1
H2XB H -0.4994 0.7065 -0.0219 0.105 Uiso 0.25 1 calc PR A -1
Cl1 Cl -0.5746(5) 0.6350(7) 0.0430(3) 0.0660(15) Uani 0.25 1 d PDU A -1
Cl2 Cl -0.4649(4) 0.4930(7) -0.0129(2) 0.0838(15) Uani 0.25 1 d PDU A -1
C3X C -0.4730(11) 0.664(2) 0.0086(6) 0.087(4) Uiso 0.25 1 d PD B -2
H3XA H -0.4145 0.6916 0.0313 0.105 Uiso 0.25 1 calc PR B -2
H3XB H -0.4628 0.5742 -0.0016 0.105 Uiso 0.25 1 calc PR B -2
Cl3 Cl -0.5802(6) 0.6775(8) 0.0361(3) 0.0660(15) Uani 0.25 1 d PDU B -2
Cl4 Cl -0.4913(7) 0.7633(9) -0.0414(3) 0.0838(15) Uani 0.25 1 d PDU B -2
O1X O 0.4892(6) 1.2046(6) 0.0310(3) 0.054(2) Uani 0.50 1 d PDU C -1
H1X H 0.4475 1.2459 0.0119 0.081 Uiso 0.50 1 calc PR C -1
C1X C 0.4910(5) 1.0745(7) 0.0152(4) 0.050(2) Uani 0.50 1 d PDU C -1
H1XA H 0.5544 1.0567 0.0027 0.075 Uiso 0.50 1 calc PR C -1
H1XB H 0.4362 1.0597 -0.0110 0.075 Uiso 0.50 1 calc PR C -1
H1XC H 0.4835 1.0175 0.0430 0.075 Uiso 0.50 1 calc PR C -1
C2S C -0.0205(3) 0.7432(4) 0.26248(14) 0.0350(9) Uani 1 1 d . . .
H2SA H -0.0266 0.7562 0.2974 0.053 Uiso 1 1 calc R . .
H2SB H -0.0845 0.7608 0.2429 0.053 Uiso 1 1 calc R . .
H2SC H 0.0302 0.8015 0.2524 0.053 Uiso 1 1 calc R . .
O4S O 0.00798(18) 0.6137(3) 0.25469(9) 0.0308(6) Uani 1 1 d . . .
H4S H 0.0665 0.6018 0.2679 0.046 Uiso 1 1 calc R . .

loop_
_atom_site_aniso_label
_atom_site_aniso_U_11
_atom_site_aniso_U_22
_atom_site_aniso_U_33
_atom_site_aniso_U_23
_atom_site_aniso_U_13
_atom_site_aniso_U_12
O1 0.0192(12) 0.0643(19) 0.0342(14) 0.0039(13) 0.0052(11) 0.0021(12)
O2 0.0349(14) 0.0444(16) 0.0201(12) 0.0026(11) -0.0031(10) -0.0015(12)
O3 0.0216(12) 0.0489(16) 0.0319(14) 0.0017(12) 0.0069(10) -0.0015(11)
O4 0.0295(13) 0.0508(17) 0.0205(13) -0.0020(11) -0.0070(10) 0.0011(12)
O5 0.0262(13) 0.0385(14) 0.0243(12) 0.0028(11) 0.0077(10) 0.0011(11)
O6 0.0321(14) 0.067(2) 0.0272(14) 0.0050(13) 0.0087(11) -0.0038(14)
O7 0.0385(14) 0.0464(16) 0.0194(12) 0.0074(11) 0.0019(11) 0.0075(12)
N1 0.0165(13) 0.0303(15) 0.0210(14) 0.0017(12) -0.0016(11) -0.0012(12)
N2 0.0228(14) 0.0207(14) 0.0216(14) -0.0003(11) -0.0012(11) -0.0008(11)
N3 0.0241(14) 0.0288(15) 0.0160(13) -0.0010(11) 0.0005(11) 0.0000(12)
N4 0.0235(14) 0.0214(14) 0.0231(14) 0.0011(11) 0.0026(11) 0.0031(11)
N5 0.0153(13) 0.0339(16) 0.0242(14) 0.0031(12) 0.0016(11) -0.0001(12)
N6 0.0212(13) 0.0232(14) 0.0225(14) 0.0035(11) -0.0001(11) 0.0001(11)
N7 0.0238(14) 0.0333(16) 0.0146(13) 0.0013(12) -0.0008(11) -0.0021(12)
N8 0.0248(14) 0.0197(14) 0.0188(13) -0.0005(11) 0.0018(11) -0.0029(11)
N9 0.0159(13) 0.0288(15) 0.0233(14) 0.0007(12) 0.0025(11) -0.0004(11)
N10 0.0198(13) 0.0231(14) 0.0228(14) -0.0006(11) 0.0022(11) 0.0006(11)
C1 0.0271(17) 0.0195(16) 0.0269(17) 0.0001(13) 0.0064(14) -0.0002(13)
C2 0.0322(19) 0.0298(19) 0.033(2) 0.0015(16) 0.0099(15) -0.0010(15)
C3 0.043(2) 0.041(2) 0.032(2) 0.0026(17) 0.0172(17) 0.0016(18)
C4 0.046(2) 0.032(2) 0.0217(17) 0.0043(15) 0.0049(16) 0.0078(17)
C5 0.0346(19) 0.035(2) 0.0261(18) 0.0029(16) 0.0006(15) 0.0064(16)
C6 0.0262(17) 0.0276(18) 0.0229(17) 0.0007(14) 0.0062(13) 0.0009(14)
C7 0.0216(17) 0.0237(17) 0.0310(18) -0.0014(14) 0.0018(14) -0.0033(13)
C8 0.0236(16) 0.0174(15) 0.0234(16) 0.0002(13) -0.0006(13) -0.0013(13)
C9 0.0249(17) 0.0305(19) 0.0298(19) 0.0010(15) -0.0022(14) -0.0016(15)
C10 0.0251(18) 0.037(2) 0.0325(19) -0.0005(16) -0.0090(15) 0.0006(16)
C11 0.0336(19) 0.0290(19) 0.0207(17) -0.0009(14) -0.0059(14) -0.0009(15)
C12 0.0256(17) 0.0233(17) 0.0248(17) -0.0009(14) -0.0044(14) 0.0011(14)
C13 0.0290(17) 0.0218(17) 0.0206(17) -0.0009(13) -0.0028(13) 0.0001(14)
C14 0.0277(17) 0.0196(16) 0.0222(16) -0.0001(13) 0.0014(13) 0.0007(13)
C15 0.0345(19) 0.0317(19) 0.0199(17) -0.0030(14) 0.0008(14) 0.0008(16)
C16 0.045(2) 0.039(2) 0.0213(17) -0.0005(15) 0.0114(16) 0.0032(18)
C17 0.0276(18) 0.035(2) 0.0308(19) 0.0019(16) 0.0096(15) 0.0012(15)
C18 0.0265(17) 0.0216(17) 0.0287(18) 0.0017(14) 0.0059(14) 0.0031(14)
C19 0.0289(18) 0.0252(18) 0.0281(18) 0.0032(14) 0.0071(14) 0.0017(14)
C20 0.0230(16) 0.0260(18) 0.0240(17) 0.0030(14) 0.0001(14) -0.0011(14)
C21 0.0228(17) 0.0323(19) 0.0331(19) 0.0066(15) 0.0037(15) -0.0003(15)
C22 0.0183(16) 0.038(2) 0.041(2) 0.0111(17) -0.0052(15) -0.0022(15)
C23 0.0228(17) 0.037(2) 0.0272(18) 0.0056(16) -0.0064(14) -0.0056(15)
C24 0.0252(17) 0.0223(17) 0.0265(18) 0.0035(14) -0.0026(14) -0.0017(14)
C25 0.0252(17) 0.0258(17) 0.0235(17) 0.0003(14) -0.0029(14) -0.0038(14)
C26 0.0279(17) 0.0231(17) 0.0173(15) -0.0005(13) 0.0028(13) -0.0052(13)
C27 0.0306(18) 0.0284(18) 0.0206(17) 0.0003(14) -0.0021(14) -0.0011(15)
C28 0.043(2) 0.032(2) 0.0170(16) 0.0001(14) 0.0067(15) 0.0014(16)
C29 0.0324(19) 0.0270(18) 0.0234(17) 0.0001(14) 0.0066(15) 0.0022(15)
C30 0.0252(17) 0.0189(16) 0.0232(17) -0.0010(13) 0.0051(13) 0.0000(13)
C31 0.0260(17) 0.0204(16) 0.0203(16) -0.0015(13) 0.0058(13) 0.0000(13)
C32 0.0223(16) 0.0207(16) 0.0237(17) -0.0013(13) 0.0032(13) -0.0015(13)
C33 0.0240(17) 0.0311(19) 0.0241(17) 0.0020(14) 0.0056(14) -0.0005(14)
C34 0.0203(16) 0.0302(19) 0.038(2) 0.0033(16) 0.0005(15) 0.0021(14)
C35 0.0253(17) 0.0274(18) 0.0265(18) 0.0021(14) -0.0010(14) 0.0007(14)
C36 0.0254(16) 0.0197(16) 0.0247(17) 0.0010(13) 0.0039(14) 0.0020(13)
C37 0.0275(18) 0.0262(18) 0.0244(17) 0.0009(14) 0.0021(14) 0.0023(14)
C38 0.053(2) 0.051(3) 0.0216(18) 0.0067(17) 0.0091(17) 0.006(2)
Cl1 0.0378(13) 0.078(4) 0.075(2) 0.015(3) -0.0194(15) -0.023(2)
Cl2 0.063(3) 0.108(3) 0.076(3) 0.010(3) -0.007(2) -0.008(3)
Cl3 0.0378(13) 0.078(4) 0.075(2) 0.015(3) -0.0194(15) -0.023(2)
Cl4 0.063(3) 0.108(3) 0.076(3) 0.010(3) -0.007(2) -0.008(3)
O1X 0.021(3) 0.099(4) 0.042(3) 0.020(3) 0.008(2) -0.005(3)
C1X 0.007(3) 0.063(4) 0.075(4) -0.005(3) -0.013(3) 0.000(3)
C2S 0.0295(19) 0.048(2) 0.0284(19) 0.0042(17) 0.0069(15) 0.0082(17)
O4S 0.0227(12) 0.0445(15) 0.0247(13) -0.0045(11) 0.0011(10) -0.0032(11)

loop_
_atom_type_symbol
_atom_type_description
_atom_type_scat_dispersion_real
_atom_type_scat_dispersion_imag
_atom_type_scat_source
C C 0.0033 0.0016 'International Tables Vol C Tables 4.2.6.8 and 6.1.1.4'
H H 0.0000 0.0000 'International Tables Vol C Tables 4.2.6.8 and 6.1.1.4'
N N 0.0061 0.0033 'International Tables Vol C Tables 4.2.6.8 and 6.1.1.4'
O O 0.0106 0.0060 'International Tables Vol C Tables 4.2.6.8 and 6.1.1.4'
Cl Cl 0.1484 0.1585 'International Tables Vol C Tables 4.2.6.8 and 6.1.1.4'

loop_
_geom_angle_atom_site_label_1
_geom_angle_atom_site_label_2
_geom_angle_atom_site_label_3
_geom_angle
C37 O7 C38 115.4(3)
C7 N1 C8 127.3(3)
C8 N2 C12 118.7(3)
C13 N3 C14 128.6(3)
C14 N4 C18 118.0(3)
C19 N5 C20 129.9(3)
C20 N6 C24 117.8(3)
C25 N7 C26 129.0(3)
C26 N8 C30 117.5(3)
C31 N9 C32 128.3(3)
C36 N10 C32 118.1(3)
C6 C1 C2 119.1(3)
C6 C1 C7 124.5(3)
C2 C1 C7 116.5(3)
C3 C2 C1 120.3(4)
C4 C3 C2 120.2(4)
C3 C4 C5 120.1(3)
C6 C5 C4 120.1(4)
C5 C6 C1 120.2(3)
O1 C7 N1 122.1(3)
O1 C7 C1 120.3(3)
N1 C7 C1 117.7(3)
N2 C8 N1 113.4(3)
N2 C8 C9 122.6(3)
N1 C8 C9 124.0(3)
C10 C9 C8 117.9(3)
C9 C10 C11 120.1(3)
C10 C11 C12 117.9(3)
N2 C12 C11 122.8(3)
N2 C12 C13 116.9(3)
C11 C12 C13 120.3(3)
O2 C13 N3 125.0(3)
O2 C13 C12 121.7(3)
N3 C13 C12 113.4(3)
N4 C14 C15 123.0(3)
N4 C14 N3 113.1(3)
C15 C14 N3 123.8(3)
C16 C15 C14 118.0(3)
C15 C16 C17 120.0(3)
C18 C17 C16 117.8(3)
N4 C18 C17 123.1(3)
N4 C18 C19 117.2(3)
C17 C18 C19 119.7(3)
O3 C19 N5 124.5(3)
O3 C19 C18 122.4(3)
N5 C19 C18 113.0(3)
N6 C20 C21 123.0(3)
N6 C20 N5 113.9(3)
C21 C20 N5 123.1(3)
C22 C21 C20 117.9(3)
C23 C22 C21 120.1(3)
C22 C23 C24 117.8(3)
N6 C24 C23 123.4(3)
N6 C24 C25 117.5(3)
C23 C24 C25 119.2(3)
O4 C25 N7 124.7(3)
O4 C25 C24 121.8(3)
N7 C25 C24 113.5(3)
N8 C26 N7 113.4(3)
N8 C26 C27 123.1(3)
N7 C26 C27 123.5(3)
C28 C27 C26 117.4(3)
C29 C28 C27 120.7(3)
C28 C29 C30 117.2(3)
N8 C30 C29 124.0(3)
N8 C30 C31 116.6(3)
C29 C30 C31 119.4(3)
O5 C31 N9 125.3(3)
O5 C31 C30 121.9(3)
N9 C31 C30 112.8(3)
N10 C32 N9 113.3(3)
N10 C32 C33 122.2(3)
N9 C32 C33 124.5(3)
C34 C33 C32 118.3(3)
C33 C34 C35 119.9(3)
C36 C35 C34 117.7(3)
N10 C36 C35 123.7(3)
N10 C36 C37 113.9(3)
C35 C36 C37 122.5(3)
O6 C37 O7 124.2(3)
O6 C37 C36 124.2(3)
O7 C37 C36 111.6(3)
Cl1 C2X Cl2 103.0(7)
Cl4 C3X Cl3 104.7(8)

loop_
_geom_bond_atom_site_label_1
_geom_bond_atom_site_label_2
_geom_bond_distance
O1 C7 1.223(4)
O2 C13 1.222(4)
O3 C19 1.221(4)
O4 C25 1.222(4)
O5 C31 1.216(4)
O6 C37 1.191(4)
O7 C37 1.339(4)
O7 C38 1.442(5)
N1 C7 1.372(4)
N1 C8 1.403(4)
N2 C8 1.323(4)
N2 C12 1.342(4)
N3 C13 1.357(4)
N3 C14 1.404(4)
N4 C14 1.330(4)
N4 C18 1.344(4)
N5 C19 1.370(5)
N5 C20 1.399(4)
N6 C20 1.332(4)
N6 C24 1.340(4)
N7 C25 1.366(4)
N7 C26 1.397(4)
N8 C26 1.332(4)
N8 C30 1.341(4)
N9 C31 1.366(4)
N9 C32 1.392(4)
N10 C36 1.337(4)
N10 C32 1.337(4)
C1 C6 1.391(5)
C1 C2 1.393(5)
C1 C7 1.497(5)
C2 C3 1.384(5)
C3 C4 1.372(6)
C4 C5 1.387(5)
C5 C6 1.380(5)
C8 C9 1.405(5)
C9 C10 1.377(5)
C10 C11 1.385(5)
C11 C12 1.387(5)
C12 C13 1.499(5)
C14 C15 1.396(5)
C15 C16 1.374(5)
C16 C17 1.391(5)
C17 C18 1.383(5)
C18 C19 1.497(5)
C20 C21 1.399(5)
C21 C22 1.380(5)
C22 C23 1.378(5)
C23 C24 1.390(5)
C24 C25 1.501(5)
C26 C27 1.402(5)
C27 C28 1.380(5)
C28 C29 1.379(5)
C29 C30 1.383(5)
C30 C31 1.510(5)
C32 C33 1.403(5)
C33 C34 1.376(5)
C34 C35 1.388(5)
C35 C36 1.382(5)
C36 C37 1.502(5)
C2X Cl1 1.724(10)
C2X Cl2 1.726(10)
C3X Cl4 1.711(10)
C3X Cl3 1.720(10)
O1X C1X 1.423(5)
C2S O4S 1.425(5)

loop_
_geom_hbond_atom_site_label_D
_geom_hbond_atom_site_label_H
_geom_hbond_atom_site_label_A
_geom_hbond_distance_DH
_geom_hbond_distance_HA
_geom_hbond_distance_DA
_geom_hbond_angle_DHA
_geom_hbond_site_symmetry_A
N1 H1N O4S 0.901(17) 2.35(2) 3.226(4) 163(3) 2
N3 H3N N2 0.904(18) 2.16(3) 2.645(4) 113(3) .
N5 H5N N4 0.895(18) 2.20(4) 2.651(4) 111(3) .
N7 H7N N6 0.893(18) 2.17(4) 2.666(4) 115(3) .
N9 H9N N8 0.888(18) 2.14(3) 2.646(4) 116(3) .
N9 H9N O4S 0.888(18) 2.48(3) 3.208(4) 139(3) .
O4S H4S N10 0.84 2.09 2.859(4) 151.2 .
